data_4500938
loop_
_publ_author_name
'Thu\'ery, Pierre'

_publ_section_title
;
 Uranyl--Alkali Metal Ion Heterometallic Complexes with Cucurbit[6]uril
 and a Sulfonated Catechol
;
_journal_issue 7
_journal_name_full 'Crystal Growth &amp; Design'
_journal_page_first 3282
_journal_paper_doi 10.1021/cg2005375
_journal_volume 11
_journal_year 2011
_chemical_formula_sum 'C48 H66 K2 N24 O44 S4 U2'
_chemical_formula_weight 2365.75
_space_group_IT_number 14
_symmetry_cell_setting monoclinic
_symmetry_space_group_name_Hall '-P 2yn'
_symmetry_space_group_name_H-M 'P 1 21/n 1'
_atom_sites_solution_hydrogens geom
_atom_sites_solution_primary direct
_atom_sites_solution_secondary difmap
_audit_creation_method SHELXL-97
_cell_angle_alpha 90.00
_cell_angle_beta 113.876(2)
_cell_angle_gamma 90.00
_cell_formula_units_Z 2
_cell_length_a 15.4882(4)
_cell_length_b 16.1531(5)
_cell_length_c 16.2434(4)
_cell_measurement_reflns_used 126951
_cell_measurement_temperature 150(2)
_cell_measurement_theta_max 28.70
_cell_measurement_theta_min 2.35
_cell_volume 3716.05(18)
_computing_cell_refinement 'HKL2000 (Otwinowski & Minor, 1997)'
_computing_data_collection 'COLLECT (Nonius, 1998)'
_computing_data_reduction 'HKL2000 (Otwinowski & Minor, 1997)'
_computing_molecular_graphics 'SHELXTL (Sheldrick, 2008)'
_computing_publication_material 'SHELXTL (Sheldrick, 2008); PLATON (Spek, 2003)'
_computing_structure_refinement 'SHELXL-97 (Sheldrick, 2008)'
_computing_structure_solution 'SHELXS-97 (Sheldrick, 2008)'
_diffrn_ambient_temperature 150(2)
_diffrn_measured_fraction_theta_full 0.999
_diffrn_measured_fraction_theta_max 0.999
_diffrn_measurement_device_type 'Nonius Kappa-CCD area-detector diffractometer'
_diffrn_measurement_method 'two \f and five \w scans with 2\% steps (447 frames)'
_diffrn_radiation_monochromator graphite
_diffrn_radiation_source 'fine-focus sealed tube'
_diffrn_radiation_type MoK\a
_diffrn_radiation_wavelength 0.71073
_diffrn_reflns_av_R_equivalents 0.0258
_diffrn_reflns_av_sigmaI/netI 0.0342
_diffrn_reflns_limit_h_max 20
_diffrn_reflns_limit_h_min -20
_diffrn_reflns_limit_k_max 21
_diffrn_reflns_limit_k_min -21
_diffrn_reflns_limit_l_max 21
_diffrn_reflns_limit_l_min -21
_diffrn_reflns_number 126951
_diffrn_reflns_theta_full 28.70
_diffrn_reflns_theta_max 28.70
_diffrn_reflns_theta_min 2.35
_diffrn_standards_decay_% 0
_diffrn_standards_interval_time 0
_diffrn_standards_number 0
_exptl_absorpt_coefficient_mu 4.700
_exptl_absorpt_correction_T_max 0.720
_exptl_absorpt_correction_T_min 0.504
_exptl_absorpt_correction_type multi-scan
_exptl_absorpt_process_details 'SCALEPACK (Otwinowski & Minor, 1997)'
_exptl_crystal_colour 'translucent dark orange'
_exptl_crystal_density_diffrn 2.114
_exptl_crystal_density_method 'not measured'
_exptl_crystal_description platelet
_exptl_crystal_F_000 2320
_exptl_crystal_size_max 0.17
_exptl_crystal_size_mid 0.15
_exptl_crystal_size_min 0.07
_refine_diff_density_max 0.631
_refine_diff_density_min -1.042
_refine_diff_density_rms 0.133
_refine_ls_extinction_method none
_refine_ls_goodness_of_fit_ref 1.049
_refine_ls_hydrogen_treatment constr
_refine_ls_matrix_type full
_refine_ls_number_parameters 559
_refine_ls_number_reflns 9583
_refine_ls_number_restraints 0
_refine_ls_restrained_S_all 1.049
_refine_ls_R_factor_all 0.0332
_refine_ls_R_factor_gt 0.0245
_refine_ls_shift/su_max 0.001
_refine_ls_shift/su_mean 0.000
_refine_ls_structure_factor_coef Fsqd
_refine_ls_weighting_details 'calc w=1/[\s^2^(Fo^2^)+(0.0321P)^2^+2.2182P] where P=(Fo^2^+2Fc^2^)/3'
_refine_ls_weighting_scheme calc
_refine_ls_wR_factor_gt 0.0603
_refine_ls_wR_factor_ref 0.0624
_reflns_number_gt 8265
_reflns_number_total 9583
_reflns_threshold_expression >2sigma(I)
_cod_data_source_file cg2005375_si_002.cif
_cod_data_source_block 7
_cod_original_sg_symbol_H-M 'P 21/n'
_cod_database_code 4500938

loop_
_symmetry_equiv_pos_as_xyz
'x, y, z'
'-x+1/2, y+1/2, -z+1/2'
'-x, -y, -z'
'x-1/2, -y-1/2, z-1/2'

loop_
_atom_site_label
_atom_site_type_symbol
_atom_site_fract_x
_atom_site_fract_y
_atom_site_fract_z
_atom_site_U_iso_or_equiv
_atom_site_adp_type
_atom_site_occupancy
_atom_site_symmetry_multiplicity
_atom_site_calc_flag
_atom_site_refinement_flags
U U -0.326690(7) 0.562151(6) -0.450306(6) 0.01607(4) Uani 1 1 d .
K K 0.03680(5) 0.89207(4) 0.22345(4) 0.02836(14) Uani 1 1 d .
S1 S -0.11463(5) 0.54533(4) -0.25192(4) 0.01772(13) Uani 1 1 d .
S2 S -0.00653(5) 0.78023(4) 0.00446(4) 0.01753(13) Uani 1 1 d .
O1 O -0.40822(13) 0.51127(12) -0.41684(13) 0.0216(4) Uani 1 1 d .
O2 O -0.24513(13) 0.60895(12) -0.48624(13) 0.0220(4) Uani 1 1 d .
O3 O -0.29427(13) 0.65903(12) -0.33959(12) 0.0196(4) Uani 1 1 d .
O4 O -0.31163(13) 0.81068(12) -0.27856(13) 0.0216(4) Uani 1 1 d .
H4 H -0.3405 0.7895 -0.3297 0.026 Uiso 1 1 d R
O5 O -0.20452(13) 0.50906(12) -0.31669(12) 0.0215(4) Uani 1 1 d .
O6 O -0.06770(13) 0.49144(12) -0.17651(13) 0.0224(4) Uani 1 1 d .
O7 O -0.05555(15) 0.57334(12) -0.29692(15) 0.0254(5) Uani 1 1 d .
O8 O 0.06012(13) 0.82889(12) -0.02144(12) 0.0220(4) Uani 1 1 d .
O9 O -0.05272(13) 0.83251(12) 0.04699(12) 0.0218(4) Uani 1 1 d .
O10 O 0.03996(14) 0.70766(12) 0.05678(13) 0.0242(4) Uani 1 1 d .
O11 O -0.28141(15) 0.42913(12) -0.49074(14) 0.0227(4) Uani 1 1 d .
H11A H -0.3273 0.3954 -0.5217 0.027 Uiso 1 1 d R
H11B H -0.2539 0.4396 -0.5156 0.027 Uiso 1 1 d R
O12 O -0.41808(14) 0.53133(13) -0.61135(12) 0.0215(4) Uani 1 1 d .
H12A H -0.4800 0.5595 -0.6409 0.026 Uiso 1 1 d R
H12B H -0.3923 0.5503 -0.6409 0.026 Uiso 1 1 d R
O13 O 0.07801(14) 1.05816(12) 0.26178(14) 0.0240(4) Uani 1 1 d .
O14 O 0.17722(15) 1.22260(13) 0.62941(13) 0.0249(4) Uani 1 1 d .
O15 O 0.18586(14) 0.88054(13) 0.37638(13) 0.0243(4) Uani 1 1 d .
O16 O 0.29739(15) 1.04704(13) 0.73748(14) 0.0244(4) Uani 1 1 d .
O17 O 0.06790(16) 0.72551(15) 0.42815(14) 0.0331(5) Uani 1 1 d .
O18 O 0.16337(15) 0.91019(13) 0.78301(14) 0.0251(4) Uani 1 1 d .
O19 O 0.01500(17) 0.72438(16) 0.24694(15) 0.0395(6) Uani 1 1 d .
H19A H 0.0536 0.6944 0.2356 0.047 Uiso 1 1 d R
H19B H 0.0325 0.7125 0.2994 0.047 Uiso 1 1 d R
O20 O -0.10796(19) 0.89769(19) 0.2749(2) 0.0516(7) Uani 1 1 d .
H20A H -0.1220 0.8640 0.3080 0.062 Uiso 1 1 d R
H20B H -0.1454 0.9340 0.2744 0.062 Uiso 1 1 d R
O21 O -0.01036(17) 0.45620(15) -0.40646(16) 0.0347(5) Uani 1 1 d .
H21A H -0.0172 0.4899 -0.3711 0.042 Uiso 1 1 d R
H21B H -0.0346 0.4093 -0.4014 0.042 Uiso 1 1 d R
O22 O -0.16882(17) 0.44259(14) -0.57629(16) 0.0322(5) Uani 1 1 d .
H22A H -0.1761 0.4669 -0.6301 0.039 Uiso 1 1 d R
H22B H -0.1156 0.4717 -0.5450 0.039 Uiso 1 1 d R
N1 N 0.07301(16) 1.18307(14) 0.32930(14) 0.0181(5) Uani 1 1 d .
N2 N 0.20237(15) 1.10610(14) 0.38854(15) 0.0184(5) Uani 1 1 d .
N3 N 0.24289(16) 1.17304(15) 0.53406(15) 0.0197(5) Uani 1 1 d .
N4 N 0.11217(16) 1.24789(15) 0.47581(15) 0.0194(5) Uani 1 1 d .
N5 N 0.28535(16) 0.98248(14) 0.46313(14) 0.0195(5) Uani 1 1 d .
N6 N 0.27976(17) 0.86257(15) 0.52742(15) 0.0210(5) Uani 1 1 d .
N7 N 0.33074(17) 0.92905(14) 0.67534(15) 0.0199(5) Uani 1 1 d .
N8 N 0.32754(18) 1.04996(15) 0.60968(16) 0.0213(5) Uani 1 1 d .
N9 N 0.19140(17) 0.75516(16) 0.56383(15) 0.0218(5) Uani 1 1 d .
N10 N 0.05164(16) 0.72382(15) 0.56237(15) 0.0202(5) Uani 1 1 d .
N11 N 0.09313(16) 0.78876(14) 0.71007(15) 0.0179(5) Uani 1 1 d .
N12 N 0.22648(16) 0.83138(15) 0.70284(15) 0.0194(5) Uani 1 1 d .
C1 C -0.22654(18) 0.68327(16) -0.26224(16) 0.0159(5) Uani 1 1 d .
C2 C -0.23600(18) 0.76265(17) -0.22986(17) 0.0172(5) Uani 1 1 d .
C3 C -0.16948(19) 0.79372(17) -0.15007(17) 0.0181(5) Uani 1 1 d .
H3 H -0.1752 0.8471 -0.1315 0.022 Uiso 1 1 calc R
C4 C -0.09323(18) 0.74340(17) -0.09764(17) 0.0176(5) Uani 1 1 d .
C5 C -0.08204(18) 0.66524(17) -0.12712(17) 0.0180(5) Uani 1 1 d .
H5 H -0.0318 0.6320 -0.0914 0.022 Uiso 1 1 calc R
C6 C -0.14631(18) 0.63630(16) -0.21070(17) 0.0166(5) Uani 1 1 d .
C7 C 0.11368(19) 1.11041(17) 0.32076(17) 0.0185(5) Uani 1 1 d .
C8 C 0.13766(18) 1.23502(16) 0.40054(17) 0.0169(5) Uani 1 1 d .
H8 H 0.1495 1.2876 0.3769 0.020 Uiso 1 1 calc R
C9 C 0.22836(18) 1.18167(17) 0.44076(17) 0.0174(5) Uani 1 1 d .
H9 H 0.2820 1.2090 0.4348 0.021 Uiso 1 1 calc R
C10 C 0.17730(19) 1.21526(18) 0.55451(17) 0.0196(6) Uani 1 1 d .
C11 C 0.2697(2) 1.04180(18) 0.39226(18) 0.0195(6) Uani 1 1 d .
H11C H 0.2467 1.0130 0.3350 0.023 Uiso 1 1 calc R
H11D H 0.3294 1.0675 0.4011 0.023 Uiso 1 1 calc R
C12 C 0.32766(19) 1.13911(17) 0.60220(18) 0.0198(6) Uani 1 1 d .
H12C H 0.3366 1.1630 0.6599 0.024 Uiso 1 1 calc R
H12D H 0.3810 1.1555 0.5891 0.024 Uiso 1 1 calc R
C13 C 0.24376(19) 0.90604(18) 0.44836(18) 0.0197(5) Uani 1 1 d .
C14 C 0.35454(19) 0.99268(17) 0.55522(17) 0.0190(5) Uani 1 1 d .
H14 H 0.4172 1.0057 0.5573 0.023 Uiso 1 1 calc R
C15 C 0.35357(19) 0.90717(18) 0.59907(18) 0.0189(5) Uani 1 1 d .
H15 H 0.4147 0.8790 0.6185 0.023 Uiso 1 1 calc R
C16 C 0.31624(19) 1.01168(18) 0.67980(18) 0.0204(6) Uani 1 1 d .
C17 C 0.2621(2) 0.77446(17) 0.53045(19) 0.0214(6) Uani 1 1 d .
H17A H 0.2424 0.7518 0.4703 0.026 Uiso 1 1 calc R
H17B H 0.3207 0.7475 0.5684 0.026 Uiso 1 1 calc R
C18 C 0.31893(19) 0.87014(18) 0.73710(17) 0.0196(6) Uani 1 1 d .
H18A H 0.3292 0.8983 0.7931 0.024 Uiso 1 1 calc R
H18B H 0.3667 0.8274 0.7504 0.024 Uiso 1 1 calc R
C19 C 0.1001(2) 0.73479(18) 0.50999(19) 0.0221(6) Uani 1 1 d .
C20 C 0.20942(19) 0.75157(17) 0.65826(18) 0.0187(5) Uani 1 1 d .
H20 H 0.2595 0.7118 0.6908 0.022 Uiso 1 1 calc R
C21 C 0.11297(19) 0.72474(17) 0.65776(18) 0.0192(6) Uani 1 1 d .
H21 H 0.1168 0.6700 0.6851 0.023 Uiso 1 1 calc R
C22 C 0.16109(19) 0.84953(17) 0.73636(17) 0.0190(5) Uani 1 1 d .
C23 C -0.04300(19) 0.69108(18) 0.52609(18) 0.0211(6) Uani 1 1 d .
H23A H -0.0459 0.6443 0.5623 0.025 Uiso 1 1 calc R
H23B H -0.0584 0.6713 0.4654 0.025 Uiso 1 1 calc R
C24 C 0.01529(19) 0.78586(18) 0.73735(18) 0.0192(5) Uani 1 1 d .
H24A H 0.0319 0.8179 0.7921 0.023 Uiso 1 1 calc R
H24B H 0.0062 0.7290 0.7512 0.023 Uiso 1 1 calc R

loop_
_atom_site_aniso_label
_atom_site_aniso_U_11
_atom_site_aniso_U_22
_atom_site_aniso_U_33
_atom_site_aniso_U_23
_atom_site_aniso_U_13
_atom_site_aniso_U_12
U 0.01466(5) 0.01683(6) 0.01467(5) -0.00082(4) 0.00382(4) -0.00058(4)
K 0.0269(3) 0.0302(3) 0.0236(3) -0.0040(3) 0.0058(3) -0.0024(3)
S1 0.0159(3) 0.0178(3) 0.0168(3) 0.0000(2) 0.0039(3) 0.0007(2)
S2 0.0154(3) 0.0197(3) 0.0145(3) -0.0014(2) 0.0029(2) -0.0023(2)
O1 0.0169(9) 0.0248(10) 0.0215(9) 0.0000(8) 0.0060(8) -0.0033(8)
O2 0.0192(9) 0.0231(10) 0.0220(9) -0.0017(8) 0.0067(8) -0.0043(8)
O3 0.0178(9) 0.0205(9) 0.0149(8) -0.0029(8) 0.0007(7) 0.0001(8)
O4 0.0201(9) 0.0214(10) 0.0171(9) -0.0020(8) 0.0011(8) 0.0036(8)
O5 0.0213(10) 0.0176(9) 0.0175(9) -0.0003(8) -0.0004(8) 0.0006(8)
O6 0.0182(9) 0.0226(10) 0.0207(9) 0.0033(8) 0.0019(8) 0.0013(8)
O7 0.0291(11) 0.0220(10) 0.0303(11) -0.0003(9) 0.0174(9) 0.0009(9)
O8 0.0194(9) 0.0260(11) 0.0189(9) -0.0036(8) 0.0058(8) -0.0082(8)
O9 0.0191(9) 0.0275(11) 0.0167(9) -0.0052(8) 0.0053(8) -0.0004(8)
O10 0.0231(10) 0.0220(10) 0.0186(9) 0.0023(8) -0.0008(8) -0.0005(8)
O11 0.0247(10) 0.0187(10) 0.0246(10) -0.0036(8) 0.0097(9) 0.0001(8)
O12 0.0206(10) 0.0276(10) 0.0148(9) 0.0007(8) 0.0057(8) 0.0002(8)
O13 0.0211(10) 0.0230(11) 0.0218(10) -0.0047(8) 0.0022(8) 0.0015(8)
O14 0.0285(11) 0.0289(11) 0.0178(9) -0.0015(8) 0.0100(8) 0.0010(9)
O15 0.0252(10) 0.0249(11) 0.0195(9) -0.0047(8) 0.0054(8) -0.0022(9)
O16 0.0293(11) 0.0237(10) 0.0210(10) -0.0030(8) 0.0108(9) -0.0004(9)
O17 0.0337(12) 0.0481(14) 0.0175(10) -0.0045(10) 0.0102(9) -0.0061(11)
O18 0.0279(11) 0.0252(10) 0.0247(10) -0.0077(9) 0.0134(9) -0.0039(9)
O19 0.0384(13) 0.0542(16) 0.0272(11) -0.0039(11) 0.0146(10) -0.0080(12)
O20 0.0436(15) 0.0507(17) 0.0720(19) 0.0091(15) 0.0354(15) 0.0058(13)
O21 0.0424(14) 0.0299(12) 0.0358(13) -0.0072(10) 0.0201(11) -0.0004(10)
O22 0.0358(13) 0.0350(13) 0.0269(11) -0.0031(9) 0.0140(10) -0.0017(10)
N1 0.0163(10) 0.0189(11) 0.0166(10) -0.0019(9) 0.0040(9) 0.0010(9)
N2 0.0161(11) 0.0193(11) 0.0168(10) -0.0032(9) 0.0036(9) 0.0014(9)
N3 0.0187(11) 0.0245(12) 0.0148(10) 0.0020(9) 0.0054(9) 0.0041(9)
N4 0.0207(11) 0.0213(12) 0.0158(10) -0.0005(9) 0.0069(9) 0.0022(9)
N5 0.0200(11) 0.0201(11) 0.0139(10) -0.0002(9) 0.0023(9) -0.0012(9)
N6 0.0236(12) 0.0196(12) 0.0177(11) -0.0007(9) 0.0062(9) -0.0028(10)
N7 0.0224(12) 0.0209(12) 0.0147(11) 0.0008(9) 0.0057(9) 0.0009(9)
N8 0.0246(12) 0.0205(12) 0.0184(11) 0.0007(9) 0.0084(10) 0.0019(10)
N9 0.0230(12) 0.0249(13) 0.0189(11) -0.0028(10) 0.0100(9) -0.0014(10)
N10 0.0174(11) 0.0262(12) 0.0157(10) -0.0024(9) 0.0053(9) 0.0007(10)
N11 0.0195(11) 0.0178(11) 0.0182(11) -0.0021(9) 0.0093(9) 0.0007(9)
N12 0.0173(11) 0.0218(12) 0.0183(11) -0.0021(9) 0.0066(9) -0.0001(9)
C1 0.0133(11) 0.0200(13) 0.0127(11) -0.0013(10) 0.0035(9) -0.0031(10)
C2 0.0151(12) 0.0201(13) 0.0161(12) 0.0019(10) 0.0061(10) 0.0020(10)
C3 0.0182(13) 0.0180(13) 0.0181(12) -0.0021(10) 0.0073(10) -0.0012(10)
C4 0.0156(12) 0.0210(13) 0.0144(12) -0.0009(10) 0.0042(10) -0.0035(10)
C5 0.0144(12) 0.0206(13) 0.0164(12) 0.0016(10) 0.0036(10) 0.0004(10)
C6 0.0172(12) 0.0173(12) 0.0148(11) -0.0008(10) 0.0060(10) -0.0010(10)
C7 0.0195(13) 0.0210(13) 0.0151(12) -0.0001(10) 0.0072(10) -0.0010(11)
C8 0.0180(12) 0.0162(12) 0.0156(12) -0.0022(10) 0.0057(10) -0.0026(10)
C9 0.0169(12) 0.0195(13) 0.0152(12) -0.0006(10) 0.0058(10) -0.0021(11)
C10 0.0198(13) 0.0190(13) 0.0193(13) -0.0013(10) 0.0073(11) -0.0031(11)
C11 0.0191(13) 0.0215(13) 0.0181(13) -0.0005(11) 0.0078(11) 0.0010(11)
C12 0.0167(12) 0.0209(13) 0.0168(12) -0.0026(11) 0.0018(10) -0.0026(11)
C13 0.0176(13) 0.0215(13) 0.0213(13) -0.0013(11) 0.0091(11) 0.0016(11)
C14 0.0150(12) 0.0223(14) 0.0171(12) -0.0013(11) 0.0040(10) 0.0009(11)
C15 0.0159(12) 0.0227(13) 0.0167(12) -0.0008(11) 0.0051(10) 0.0011(11)
C16 0.0150(12) 0.0245(14) 0.0182(13) 0.0004(11) 0.0031(10) 0.0002(11)
C17 0.0271(15) 0.0164(13) 0.0247(14) -0.0027(11) 0.0145(12) 0.0015(11)
C18 0.0190(13) 0.0227(14) 0.0158(12) 0.0018(11) 0.0057(10) 0.0009(11)
C19 0.0228(14) 0.0228(14) 0.0201(13) -0.0028(11) 0.0083(11) -0.0008(11)
C20 0.0185(13) 0.0192(13) 0.0186(12) 0.0010(11) 0.0080(11) 0.0033(11)
C21 0.0192(13) 0.0199(13) 0.0166(12) -0.0002(10) 0.0053(11) 0.0020(11)
C22 0.0187(13) 0.0211(13) 0.0146(12) 0.0024(10) 0.0040(10) 0.0015(11)
C23 0.0205(13) 0.0213(13) 0.0199(13) -0.0032(11) 0.0066(11) -0.0007(11)
C24 0.0180(13) 0.0217(14) 0.0154(12) 0.0005(10) 0.0040(10) 0.0000(11)

loop_
_atom_type_symbol
_atom_type_description
_atom_type_scat_dispersion_real
_atom_type_scat_dispersion_imag
_atom_type_scat_source
C C 0.0033 0.0016 'International Tables Vol C Tables 4.2.6.8 and 6.1.1.4'
H H 0.0000 0.0000 'International Tables Vol C Tables 4.2.6.8 and 6.1.1.4'
N N 0.0061 0.0033 'International Tables Vol C Tables 4.2.6.8 and 6.1.1.4'
O O 0.0106 0.0060 'International Tables Vol C Tables 4.2.6.8 and 6.1.1.4'
K K 0.2009 0.2494 'International Tables Vol C Tables 4.2.6.8 and 6.1.1.4'
U U -9.6767 9.6646 'International Tables Vol C Tables 4.2.6.8 and 6.1.1.4'
S S 0.1246 0.1234 'International Tables Vol C Tables 4.2.6.8 and 6.1.1.4'

loop_
_geom_angle_atom_site_label_1
_geom_angle_atom_site_label_2
_geom_angle_atom_site_label_3
_geom_angle
_geom_angle_site_symmetry_1
_geom_angle_site_symmetry_3
O2 U O1 177.49(9) . .
O2 U O3 90.48(8) . .
O1 U O3 91.90(8) . .
O2 U O5 92.55(8) . .
O1 U O5 87.44(8) . .
O3 U O5 71.90(6) . .
O2 U O8 90.44(8) . 4_575
O1 U O8 90.88(8) . 4_575
O3 U O8 76.32(6) . 4_575
O5 U O8 148.09(7) . 4_575
O2 U O11 88.04(8) . .
O1 U O11 89.56(8) . .
O3 U O11 145.45(7) . .
O5 U O11 73.68(7) . .
O8 U O11 138.19(7) 4_575 .
O2 U O12 85.18(8) . .
O1 U O12 93.30(8) . .
O3 U O12 145.32(7) . .
O5 U O12 142.57(7) . .
O8 U O12 69.34(7) 4_575 .
O11 U O12 68.90(7) . .
O15 K O20 103.44(8) . .
O15 K O13 79.72(6) . .
O20 K O13 92.44(8) . .
O15 K O19 84.84(7) . .
O20 K O19 80.05(8) . .
O13 K O19 160.80(7) . .
O15 K O9 145.62(7) . .
O20 K O9 101.53(8) . .
O13 K O9 122.43(7) . .
O19 K O9 76.59(7) . .
O15 K O12 135.55(6) . 2_454
O20 K O12 77.35(8) . 2_454
O13 K O12 55.97(6) . 2_454
O19 K O12 137.28(7) . 2_454
O9 K O12 73.10(6) . 2_454
O15 K O1 109.14(6) . 4_676
O20 K O1 135.28(8) . 4_676
O13 K O1 65.00(6) . 4_676
O19 K O1 131.82(7) . 4_676
O9 K O1 66.23(6) . 4_676
O12 K O1 57.96(5) 2_454 4_676
O15 K O3 76.72(6) . 4_676
O20 K O3 167.33(8) . 4_676
O13 K O3 100.00(6) . 4_676
O19 K O3 87.37(7) . 4_676
O9 K O3 73.80(5) . 4_676
O12 K O3 111.65(5) 2_454 4_676
O1 K O3 54.22(5) 4_676 4_676
O6 S1 O7 114.36(13) . .
O6 S1 O5 111.76(12) . .
O7 S1 O5 111.52(13) . .
O6 S1 C6 107.66(12) . .
O7 S1 C6 105.04(12) . .
O5 S1 C6 105.82(12) . .
O9 S2 O10 114.43(12) . .
O9 S2 O8 111.09(12) . .
O10 S2 O8 110.78(12) . .
O9 S2 C4 108.06(12) . .
O10 S2 C4 106.62(12) . .
O8 S2 C4 105.31(12) . .
U O1 K 115.35(9) . 4_575
C1 O3 U 141.73(17) . .
C1 O3 K 101.73(15) . 4_575
U O3 K 97.16(6) . 4_575
C2 O4 H4 109.4 . .
S1 O5 U 132.33(11) . .
S2 O8 U 134.45(11) . 4_676
S2 O9 K 123.52(10) . .
U O11 H11A 116.7 . .
U O11 H11B 104.3 . .
H11A O11 H11B 110.7 . .
U O12 K 137.73(8) . 2_444
U O12 H12A 116.6 . .
K O12 H12A 79.4 2_444 .
U O12 H12B 110.3 . .
K O12 H12B 104.8 2_444 .
H12A O12 H12B 98.8 . .
C7 O13 K 146.24(18) . .
C13 O15 K 154.9(2) . .
K O19 H19A 113.2 . .
K O19 H19B 111.8 . .
H19A O19 H19B 97.4 . .
K O20 H20A 129.1 . .
K O20 H20B 133.9 . .
H20A O20 H20B 96.0 . .
H21A O21 H21B 109.1 . .
H22A O22 H22B 92.6 . .
C7 N1 C24 123.9(2) . 3_576
C7 N1 C8 112.3(2) . .
C24 N1 C8 122.3(2) 3_576 .
C7 N2 C9 112.2(2) . .
C7 N2 C11 122.5(2) . .
C9 N2 C11 123.6(2) . .
C10 N3 C12 122.5(2) . .
C10 N3 C9 112.9(2) . .
C12 N3 C9 123.3(2) . .
C10 N4 C8 112.5(2) . .
C10 N4 C23 122.7(2) . 3_576
C8 N4 C23 122.3(2) . 3_576
C13 N5 C11 123.0(2) . .
C13 N5 C14 112.4(2) . .
C11 N5 C14 124.2(2) . .
C13 N6 C15 112.8(2) . .
C13 N6 C17 121.5(2) . .
C15 N6 C17 123.9(2) . .
C16 N7 C18 122.6(2) . .
C16 N7 C15 112.6(2) . .
C18 N7 C15 124.8(2) . .
C16 N8 C12 121.7(2) . .
C16 N8 C14 112.6(2) . .
C12 N8 C14 124.9(2) . .
C19 N9 C17 123.9(2) . .
C19 N9 C20 112.0(2) . .
C17 N9 C20 124.0(2) . .
C19 N10 C23 121.5(2) . .
C19 N10 C21 112.3(2) . .
C23 N10 C21 123.9(2) . .
C22 N11 C24 123.9(2) . .
C22 N11 C21 112.0(2) . .
C24 N11 C21 124.0(2) . .
C22 N12 C20 112.1(2) . .
C22 N12 C18 122.1(2) . .
C20 N12 C18 121.8(2) . .
O3 C1 C6 125.0(2) . .
O3 C1 C2 117.2(2) . .
C6 C1 C2 117.8(2) . .
O4 C2 C3 118.5(2) . .
O4 C2 C1 119.7(2) . .
C3 C2 C1 121.8(2) . .
C2 C3 C4 118.9(3) . .
C2 C3 H3 120.5 . .
C4 C3 H3 120.5 . .
C5 C4 C3 120.7(2) . .
C5 C4 S2 118.6(2) . .
C3 C4 S2 120.6(2) . .
C4 C5 C6 120.0(2) . .
C4 C5 H5 120.0 . .
C6 C5 H5 120.0 . .
C5 C6 C1 120.5(2) . .
C5 C6 S1 116.6(2) . .
C1 C6 S1 122.52(19) . .
O13 C7 N1 126.1(2) . .
O13 C7 N2 125.4(3) . .
N1 C7 N2 108.4(2) . .
N4 C8 N1 114.9(2) . .
N4 C8 C9 103.6(2) . .
N1 C8 C9 103.3(2) . .
N4 C8 H8 111.5 . .
N1 C8 H8 111.5 . .
C9 C8 H8 111.5 . .
N3 C9 N2 114.9(2) . .
N3 C9 C8 103.0(2) . .
N2 C9 C8 103.4(2) . .
N3 C9 H9 111.6 . .
N2 C9 H9 111.6 . .
C8 C9 H9 111.6 . .
O14 C10 N3 126.0(3) . .
O14 C10 N4 126.4(3) . .
N3 C10 N4 107.6(2) . .
N5 C11 N2 113.2(2) . .
N5 C11 H11C 108.9 . .
N2 C11 H11C 108.9 . .
N5 C11 H11D 108.9 . .
N2 C11 H11D 108.9 . .
H11C C11 H11D 107.8 . .
N3 C12 N8 114.3(2) . .
N3 C12 H12C 108.7 . .
N8 C12 H12C 108.7 . .
N3 C12 H12D 108.7 . .
N8 C12 H12D 108.7 . .
H12C C12 H12D 107.6 . .
O15 C13 N5 125.7(3) . .
O15 C13 N6 126.0(3) . .
N5 C13 N6 108.3(2) . .
N8 C14 N5 115.1(2) . .
N8 C14 C15 103.2(2) . .
N5 C14 C15 103.3(2) . .
N8 C14 H14 111.5 . .
N5 C14 H14 111.5 . .
C15 C14 H14 111.5 . .
N6 C15 N7 114.7(2) . .
N6 C15 C14 102.9(2) . .
N7 C15 C14 102.9(2) . .
N6 C15 H15 111.9 . .
N7 C15 H15 111.9 . .
C14 C15 H15 111.9 . .
O16 C16 N7 126.3(3) . .
O16 C16 N8 125.1(3) . .
N7 C16 N8 108.6(2) . .
N9 C17 N6 114.0(2) . .
N9 C17 H17A 108.7 . .
N6 C17 H17A 108.7 . .
N9 C17 H17B 108.7 . .
N6 C17 H17B 108.7 . .
H17A C17 H17B 107.6 . .
N7 C18 N12 113.6(2) . .
N7 C18 H18A 108.9 . .
N12 C18 H18A 108.9 . .
N7 C18 H18B 108.9 . .
N12 C18 H18B 108.9 . .
H18A C18 H18B 107.7 . .
O17 C19 N10 125.4(3) . .
O17 C19 N9 125.8(3) . .
N10 C19 N9 108.8(2) . .
N9 C20 N12 114.4(2) . .
N9 C20 C21 103.5(2) . .
N12 C20 C21 103.4(2) . .
N9 C20 H20 111.7 . .
N12 C20 H20 111.7 . .
C21 C20 H20 111.7 . .
N11 C21 N10 115.5(2) . .
N11 C21 C20 103.3(2) . .
N10 C21 C20 102.7(2) . .
N11 C21 H21 111.5 . .
N10 C21 H21 111.5 . .
C20 C21 H21 111.5 . .
O18 C22 N12 125.2(3) . .
O18 C22 N11 126.0(3) . .
N12 C22 N11 108.8(2) . .
N10 C23 N4 112.4(2) . 3_576
N10 C23 H23A 109.1 . .
N4 C23 H23A 109.1 3_576 .
N10 C23 H23B 109.1 . .
N4 C23 H23B 109.1 3_576 .
H23A C23 H23B 107.9 . .
N11 C24 N1 114.4(2) . 3_576
N11 C24 H24A 108.7 . .
N1 C24 H24A 108.7 3_576 .
N11 C24 H24B 108.7 . .
N1 C24 H24B 108.7 3_576 .
H24A C24 H24B 107.6 . .

loop_
_geom_bond_atom_site_label_1
_geom_bond_atom_site_label_2
_geom_bond_distance
_geom_bond_site_symmetry_2
U O2 1.762(2) .
U O1 1.767(2) .
U O3 2.2813(18) .
U O5 2.3879(18) .
U O8 2.4220(18) 4_575
U O11 2.4317(19) .
U O12 2.4692(18) .
K O15 2.625(2) .
K O20 2.693(3) .
K O13 2.770(2) .
K O19 2.775(3) .
K O9 2.8011(19) .
K O12 3.008(2) 2_454
K O1 3.151(2) 4_676
K O3 3.278(2) 4_676
S1 O6 1.437(2) .
S1 O7 1.455(2) .
S1 O5 1.4841(19) .
S1 C6 1.765(3) .
S2 O9 1.450(2) .
S2 O10 1.456(2) .
S2 O8 1.487(2) .
S2 C4 1.762(3) .
O1 K 3.151(2) 4_575
O3 C1 1.329(3) .
O3 K 3.278(2) 4_575
O4 C2 1.360(3) .
O4 H4 0.8407 .
O8 U 2.4221(18) 4_676
O11 H11A 0.8751 .
O11 H11B 0.7154 .
O12 K 3.008(2) 2_444
O12 H12A 0.9925 .
O12 H12B 0.8001 .
O13 C7 1.228(3) .
O14 C10 1.223(3) .
O15 C13 1.222(3) .
O16 C16 1.229(4) .
O17 C19 1.225(3) .
O18 C22 1.230(3) .
O19 H19A 0.8457 .
O19 H19B 0.8068 .
O20 H20A 0.8514 .
O20 H20B 0.8223 .
O21 H21A 0.8289 .
O21 H21B 0.8646 .
O22 H22A 0.9224 .
O22 H22B 0.9050 .
N1 C7 1.365(4) .
N1 C24 1.448(3) 3_576
N1 C8 1.452(3) .
N2 C7 1.371(3) .
N2 C9 1.447(3) .
N2 C11 1.455(4) .
N3 C10 1.371(4) .
N3 C12 1.440(3) .
N3 C9 1.446(3) .
N4 C10 1.373(3) .
N4 C8 1.444(3) .
N4 C23 1.447(4) 3_576
N5 C13 1.368(4) .
N5 C11 1.441(4) .
N5 C14 1.454(3) .
N6 C13 1.369(4) .
N6 C15 1.450(3) .
N6 C17 1.454(4) .
N7 C16 1.360(4) .
N7 C18 1.447(4) .
N7 C15 1.463(4) .
N8 C16 1.368(4) .
N8 C12 1.445(3) .
N8 C14 1.454(4) .
N9 C19 1.368(4) .
N9 C17 1.439(4) .
N9 C20 1.445(3) .
N10 C19 1.355(4) .
N10 C23 1.441(3) .
N10 C21 1.453(3) .
N11 C22 1.375(4) .
N11 C24 1.444(4) .
N11 C21 1.448(3) .
N12 C22 1.362(4) .
N12 C20 1.450(4) .
N12 C18 1.452(3) .
C1 C6 1.407(4) .
C1 C2 1.416(4) .
C2 C3 1.383(4) .
C3 C4 1.402(4) .
C3 H3 0.9300 .
C4 C5 1.386(4) .
C5 C6 1.399(3) .
C5 H5 0.9300 .
C8 C9 1.549(4) .
C8 H8 0.9800 .
C9 H9 0.9800 .
C11 H11C 0.9700 .
C11 H11D 0.9700 .
C12 H12C 0.9700 .
C12 H12D 0.9700 .
C14 C15 1.557(4) .
C14 H14 0.9800 .
C15 H15 0.9800 .
C17 H17A 0.9700 .
C17 H17B 0.9700 .
C18 H18A 0.9700 .
C18 H18B 0.9700 .
C20 C21 1.552(4) .
C20 H20 0.9800 .
C21 H21 0.9800 .
C23 N4 1.447(4) 3_576
C23 H23A 0.9700 .
C23 H23B 0.9700 .
C24 N1 1.448(3) 3_576
C24 H24A 0.9700 .
C24 H24B 0.9700 .

loop_
_geom_hbond_atom_site_label_D
_geom_hbond_atom_site_label_H
_geom_hbond_atom_site_label_A
_geom_hbond_distance_DH
_geom_hbond_distance_HA
_geom_hbond_distance_DA
_geom_hbond_angle_DHA
_geom_hbond_site_symmetry_A
O4 H4 O10 0.84 2.02 2.747(3) 145.0 4_575
O11 H11A O9 0.88 2.01 2.823(3) 154.4 2_444
O11 H11B O22 0.72 1.94 2.642(3) 167.1 .
O12 H12A O13 0.99 1.94 2.719(3) 133.9 2_444
O12 H12B O18 0.80 1.88 2.680(3) 176.0 4_574
O19 H19A O4 0.85 2.19 2.933(3) 146.2 4_676
O19 H19B O17 0.81 1.95 2.717(3) 159.7 .
O20 H20A O14 0.85 2.10 2.948(4) 170.6 3_576
O20 H20B O16 0.82 2.30 2.994(3) 142.0 3_576
O21 H21A O7 0.83 2.05 2.871(3) 171.2 .
O21 H21B O17 0.86 2.24 3.046(3) 155.4 3_565
O22 H22A O16 0.92 2.03 2.859(3) 148.3 4_574
O22 H22B O21 0.90 2.19 2.864(3) 130.2 .
